data_7049564
loop_
_publ_author_name
'Shen, Kaiji'
'Diskin-Posner, Yael'
'Shimon, Linda J. W.'
'Leitus, Gregory'
'Carmieli, Raanan'
'Neumann, Ronny'

_publ_section_title
;
 Aerobic oxygenation catalyzed by first row transition metal complexes
 coordinated by tetradentate mono-carbon bridged bis-phenanthroline
 ligands: intra- versus intermolecular carbon-hydrogen bond activation.
;
_journal_issue 19
_journal_name_full 'Dalton transactions (Cambridge, England : 2003)'
_journal_page_first 6396
_journal_page_last 6407
_journal_paper_doi 10.1039/c9dt00828d
_journal_volume 48
_journal_year 2019
_chemical_formula_moiety 'C33 H30 Fe N6, 2(F6 P)'
_chemical_formula_sum 'C33 H30 F12 Fe N6 P2'
_chemical_formula_weight 856.42
_space_group_crystal_system monoclinic
_space_group_IT_number 14
_space_group_name_Hall '-P 2ybc'
_space_group_name_H-M_alt 'P 1 21/c 1'
_symmetry_space_group_name_Hall '-P 2ybc'
_symmetry_space_group_name_H-M 'P 1 21/c 1'
_atom_sites_solution_hydrogens geom
_audit_creation_method SHELXL-2014/7
_audit_update_record
;
2018-12-02 deposited with the CCDC.    2019-04-03 downloaded from the CCDC.
;
_cell_angle_alpha 90
_cell_angle_beta 96.006(4)
_cell_angle_gamma 90
_cell_formula_units_Z 4
_cell_length_a 13.4587(10)
_cell_length_b 12.5513(9)
_cell_length_c 20.0189(14)
_cell_measurement_reflns_used 24103
_cell_measurement_temperature 100(2)
_cell_measurement_theta_max 21.5800
_cell_measurement_theta_min 2.4187
_cell_volume 3363.1(4)
_computing_cell_refinement 'Software Bruker KappaApex CCD'
_computing_data_collection 'Software Bruker KappaApex CCD'
_computing_data_reduction 'Software Bruker KappaApex CCD'
_computing_structure_refinement 'SHELXL-2014/7 (Sheldrick, 2014)'
_computing_structure_solution SHELXT
_diffrn_ambient_temperature 100(2)
_diffrn_measured_fraction_theta_full 0.987
_diffrn_measured_fraction_theta_max 0.986
_diffrn_measurement_device_type 'Bruker KappaApex CCD'
_diffrn_measurement_method 'phi and omega scans'
_diffrn_radiation_type MoK\a
_diffrn_radiation_wavelength 0.71073
_diffrn_reflns_av_R_equivalents 0.0616
_diffrn_reflns_av_unetI/netI 0.0822
_diffrn_reflns_Laue_measured_fraction_full 0.987
_diffrn_reflns_Laue_measured_fraction_max 0.986
_diffrn_reflns_limit_h_max 16
_diffrn_reflns_limit_h_min -14
_diffrn_reflns_limit_k_max 10
_diffrn_reflns_limit_k_min -15
_diffrn_reflns_limit_l_max 24
_diffrn_reflns_limit_l_min -22
_diffrn_reflns_number 22767
_diffrn_reflns_point_group_measured_fraction_full 0.987
_diffrn_reflns_point_group_measured_fraction_max 0.986
_diffrn_reflns_theta_full 25.242
_diffrn_reflns_theta_max 25.347
_diffrn_reflns_theta_min 2.913
_exptl_absorpt_coefficient_mu 0.647
_exptl_absorpt_correction_T_max 0.998
_exptl_absorpt_correction_T_min 0.358
_exptl_absorpt_correction_type multi-scan
_exptl_absorpt_process_details 'Bruker KappaApex CCD'
_exptl_crystal_colour orange
_exptl_crystal_density_diffrn 1.691
_exptl_crystal_description plate
_exptl_crystal_F_000 1736
_exptl_crystal_size_max 0.190
_exptl_crystal_size_mid 0.120
_exptl_crystal_size_min 0.050
_refine_diff_density_max 0.801
_refine_diff_density_min -0.557
_refine_diff_density_rms 0.102
_refine_ls_extinction_method none
_refine_ls_goodness_of_fit_ref 1.022
_refine_ls_hydrogen_treatment constr
_refine_ls_matrix_type full
_refine_ls_number_parameters 536
_refine_ls_number_reflns 6067
_refine_ls_number_restraints 24
_refine_ls_restrained_S_all 1.042
_refine_ls_R_factor_all 0.1438
_refine_ls_R_factor_gt 0.0850
_refine_ls_shift/su_max 0.000
_refine_ls_shift/su_mean 0.000
_refine_ls_structure_factor_coef Fsqd
_refine_ls_weighting_details 'w=1/[\s^2^(Fo^2^)+(0.0897P)^2^+17.7790P] where P=(Fo^2^+2Fc^2^)/3'
_refine_ls_weighting_scheme calc
_refine_ls_wR_factor_gt 0.2021
_refine_ls_wR_factor_ref 0.2326
_reflns_Friedel_coverage 0.000
_reflns_number_gt 3728
_reflns_number_total 6067
_reflns_threshold_expression 'I > 2\s(I)'
_cod_data_source_file c9dt00828d2.cif
_cod_data_source_block complex4
_cod_depositor_comments 'Adding full bibliography for 7049557--7049569.cif.'
_cod_database_code 7049564
_shelx_shelxl_version_number 2014/7
_shelx_space_group_comment
;
The symmetry employed for this shelxl refinement is uniquely defined
by the following loop, which should always be used as a source of
symmetry information in preference to the above space-group names.
They are only intended as comments.
;
_shelx_estimated_absorpt_t_min 0.887
_shelx_estimated_absorpt_t_max 0.968

loop_
_space_group_symop_operation_xyz
'x, y, z'
'-x, y+1/2, -z+1/2'
'-x, -y, -z'
'x, -y-1/2, z-1/2'

loop_
_atom_site_label
_atom_site_type_symbol
_atom_site_fract_x
_atom_site_fract_y
_atom_site_fract_z
_atom_site_U_iso_or_equiv
_atom_site_adp_type
_atom_site_occupancy
_atom_site_site_symmetry_order
_atom_site_calc_flag
_atom_site_refinement_flags_posn
_atom_site_refinement_flags_adp
_atom_site_refinement_flags_occupancy
_atom_site_disorder_assembly
_atom_site_disorder_group
Fe1 Fe 0.75009(7) 0.23596(7) 0.49575(4) 0.0274(3) Uani 1 1 d . . . . .
N1 N 0.6734(4) 0.1577(5) 0.5612(3) 0.0387(15) Uani 1 1 d . . . . .
N2 N 0.6254(4) 0.2208(4) 0.4369(3) 0.0341(13) Uani 1 1 d . . . . .
N3 N 0.8755(4) 0.2698(4) 0.5547(2) 0.0245(11) Uani 1 1 d . . . . .
N4 N 0.8210(4) 0.3052(4) 0.4264(3) 0.0299(13) Uani 1 1 d . . . . .
N5 N 0.8056(4) 0.1011(4) 0.4726(3) 0.0268(12) Uani 1 1 d . . . . .
N6 N 0.6973(4) 0.3710(4) 0.5229(3) 0.0292(13) Uani 1 1 d . . . . .
C1 C 0.5752(5) 0.1499(5) 0.5381(4) 0.0379(17) Uani 1 1 d . . . . .
C2 C 0.7023(6) 0.1052(6) 0.6196(4) 0.0464(19) Uani 1 1 d . . . . .
H2 H 0.7717 0.0994 0.6336 0.056 Uiso 1 1 calc R U . . .
C3 C 0.6356(6) 0.0595(7) 0.6600(4) 0.055(2) Uani 1 1 d . . . . .
H3 H 0.6591 0.0279 0.7018 0.066 Uiso 1 1 calc R U . . .
C4 C 0.5381(7) 0.0609(7) 0.6388(5) 0.055(2) Uani 1 1 d . . . . .
H4 H 0.4921 0.0330 0.6672 0.067 Uiso 1 1 calc R U . . .
C5 C 0.5023(5) 0.1015(6) 0.5773(4) 0.046(2) Uani 1 1 d . . . . .
C6 C 0.4035(6) 0.0965(7) 0.5483(5) 0.056(2) Uani 1 1 d . . . . .
H6 H 0.3543 0.0662 0.5733 0.067 Uiso 1 1 calc R U . . .
C7 C 0.3756(5) 0.1339(6) 0.4852(5) 0.051(2) Uani 1 1 d . . . . .
H7 H 0.3071 0.1323 0.4681 0.061 Uiso 1 1 calc R U . . .
C8 C 0.4485(6) 0.1760(6) 0.4436(4) 0.048(2) Uani 1 1 d . . . . .
C9 C 0.4297(6) 0.2088(6) 0.3777(5) 0.052(2) Uani 1 1 d . . . . .
H9 H 0.3634 0.2048 0.3563 0.062 Uiso 1 1 calc R U . . .
C10 C 0.5033(6) 0.2469(7) 0.3422(4) 0.054(2) Uani 1 1 d . . . . .
H10 H 0.4884 0.2707 0.2972 0.064 Uiso 1 1 calc R U . . .
C11 C 0.6042(5) 0.2503(6) 0.3743(4) 0.0418(18) Uani 1 1 d . . . . .
C12 C 0.5488(5) 0.1840(5) 0.4733(4) 0.0336(17) Uani 1 1 d . . . . .
C13 C 0.9454(4) 0.3144(5) 0.5186(3) 0.0235(14) Uani 1 1 d . . . . .
C14 C 0.8994(5) 0.2587(5) 0.6203(3) 0.0362(17) Uani 1 1 d . . . . .
H14 H 0.8508 0.2314 0.6469 0.043 Uiso 1 1 calc R U . . .
C15 C 0.9958(6) 0.2866(6) 0.6520(4) 0.0448(19) Uani 1 1 d . . . . .
H15 H 1.0110 0.2760 0.6989 0.054 Uiso 1 1 calc R U . . .
C16 C 1.0651(6) 0.3276(6) 0.6158(4) 0.0443(19) Uani 1 1 d . . . . .
H16 H 1.1297 0.3447 0.6368 0.053 Uiso 1 1 calc R U . . .
C17 C 1.0416(5) 0.3448(5) 0.5474(4) 0.0356(17) Uani 1 1 d . . . . .
C18 C 1.1086(5) 0.3937(6) 0.5041(5) 0.046(2) Uani 1 1 d . . . . .
H18 H 1.1744 0.4122 0.5222 0.055 Uiso 1 1 calc R U . . .
C19 C 1.0802(6) 0.4132(6) 0.4397(4) 0.045(2) Uani 1 1 d . . . . .
H19 H 1.1259 0.4459 0.4129 0.054 Uiso 1 1 calc R U . . .
C20 C 0.9820(5) 0.3858(5) 0.4097(4) 0.0390(18) Uani 1 1 d . . . . .
C21 C 0.9445(7) 0.4075(6) 0.3428(4) 0.055(2) Uani 1 1 d . . . . .
H21 H 0.9847 0.4435 0.3137 0.066 Uiso 1 1 calc R U . . .
C22 C 0.8498(7) 0.3763(7) 0.3202(4) 0.054(2) Uani 1 1 d . . . . .
H22 H 0.8248 0.3909 0.2749 0.065 Uiso 1 1 calc R U . . .
C23 C 0.7879(6) 0.3228(6) 0.3622(4) 0.049(2) Uani 1 1 d . . . . .
C24 C 0.9166(5) 0.3348(5) 0.4501(3) 0.0272(14) Uani 1 1 d . . . . .
C25 C 0.6824(7) 0.2864(8) 0.3298(4) 0.062(2) Uani 1 1 d . . . . .
H25 H 0.6530 0.3514 0.3066 0.074 Uiso 1 1 calc R U . . .
C26 C 0.6959(8) 0.2062(9) 0.2718(5) 0.077(3) Uani 1 1 d . . . . .
H26A H 0.6309 0.1965 0.2444 0.093 Uiso 1 1 calc R U . . .
H26B H 0.7434 0.2366 0.2424 0.093 Uiso 1 1 calc R U . . .
C27 C 0.7341(7) 0.0989(7) 0.2973(5) 0.062(2) Uani 1 1 d . . . . .
H27A H 0.6889 0.0699 0.3288 0.075 Uiso 1 1 calc R U . . .
H27B H 0.8012 0.1074 0.3221 0.075 Uiso 1 1 calc R U . . .
C28 C 0.7401(7) 0.0193(8) 0.2384(5) 0.067(3) Uani 1 1 d . . . . .
H28A H 0.6731 0.0127 0.2131 0.080 Uiso 1 1 calc R U . . .
H28B H 0.7861 0.0482 0.2074 0.080 Uiso 1 1 calc R U . . .
C29 C 0.7752(7) -0.0880(7) 0.2611(5) 0.069(3) Uani 1 1 d . . . . .
H29A H 0.8407 -0.0820 0.2871 0.103 Uiso 1 1 calc R U . . .
H29B H 0.7806 -0.1336 0.2219 0.103 Uiso 1 1 calc R U . . .
H29C H 0.7274 -0.1194 0.2892 0.103 Uiso 1 1 calc R U . . .
C30 C 0.8412(5) 0.0214(6) 0.4628(3) 0.0316(15) Uani 1 1 d . . . . .
C31 C 0.8851(6) -0.0821(6) 0.4499(4) 0.0407(18) Uani 1 1 d . . . . .
H31A H 0.8322 -0.1318 0.4330 0.061 Uiso 1 1 calc R U . . .
H31B H 0.9200 -0.1100 0.4917 0.061 Uiso 1 1 calc R U . . .
H31C H 0.9327 -0.0739 0.4164 0.061 Uiso 1 1 calc R U . . .
C32 C 0.6638(5) 0.4488(6) 0.5377(3) 0.0321(16) Uani 1 1 d . . . . .
C33 C 0.6235(6) 0.5520(6) 0.5557(4) 0.048(2) Uani 1 1 d . . . . .
H33A H 0.6766 0.5945 0.5800 0.073 Uiso 1 1 calc R U . . .
H33B H 0.5696 0.5409 0.5842 0.073 Uiso 1 1 calc R U . . .
H33C H 0.5973 0.5898 0.5147 0.073 Uiso 1 1 calc R U . . .
P1 P 0.92265(15) -0.09980(16) 0.65913(10) 0.0393(5) Uani 1 1 d . . . . .
F1 F 1.0099(5) -0.0710(5) 0.7168(3) 0.096(2) Uani 1 1 d . . . . .
F2 F 0.8387(4) -0.1246(6) 0.6031(3) 0.097(2) Uani 1 1 d . U . . .
F3 F 0.9207(3) -0.2173(3) 0.6869(2) 0.0535(12) Uani 1 1 d . . . . .
F4 F 0.9282(5) 0.0194(5) 0.6332(4) 0.106(2) Uani 1 1 d . U . . .
F5 F 1.0059(3) -0.1312(3) 0.6117(2) 0.0531(12) Uani 1 1 d . . . . .
F6 F 0.8434(4) -0.0667(4) 0.7086(3) 0.0830(18) Uani 1 1 d . . . . .
F7 F 0.5270(4) 0.5582(5) 0.2968(3) 0.0848(18) Uani 1 1 d . . . . .
F11 F 0.5869(4) 0.7246(5) 0.3141(3) 0.0773(16) Uani 1 1 d . . . . .
P2 P 0.6126(18) 0.659(3) 0.3581(13) 0.067(7) Uani 0.163(16) 1 d . U P A 1
F8 F 0.696(3) 0.728(4) 0.397(3) 0.086(16) Uani 0.163(16) 1 d . . P A 1
F9 F 0.544(3) 0.678(4) 0.418(2) 0.071(12) Uani 0.163(16) 1 d . U P A 1
F10 F 0.678(4) 0.641(5) 0.297(3) 0.103(19) Uani 0.163(16) 1 d . . P A 1
F12 F 0.667(2) 0.544(3) 0.3932(17) 0.058(11) Uani 0.163(16) 1 d . . P A 1
P2A P 0.6006(2) 0.6106(4) 0.35120(14) 0.0351(11) Uani 0.837(16) 1 d . . P A 2
F8A F 0.6760(6) 0.6668(8) 0.4078(4) 0.071(3) Uani 0.837(16) 1 d . . P A 2
F9A F 0.5113(6) 0.6401(5) 0.3934(5) 0.066(2) Uani 0.837(16) 1 d . . P A 2
F10A F 0.6920(6) 0.5805(9) 0.3105(5) 0.070(3) Uani 0.837(16) 1 d . . P A 2
F12A F 0.6119(9) 0.5010(6) 0.3895(4) 0.080(3) Uani 0.837(16) 1 d . . P A 2

loop_
_atom_site_aniso_label
_atom_site_aniso_U_11
_atom_site_aniso_U_22
_atom_site_aniso_U_33
_atom_site_aniso_U_23
_atom_site_aniso_U_13
_atom_site_aniso_U_12
Fe1 0.0207(5) 0.0287(5) 0.0330(5) -0.0001(4) 0.0032(4) -0.0015(4)
N1 0.021(3) 0.046(4) 0.049(4) -0.007(3) 0.007(3) 0.002(3)
N2 0.032(3) 0.026(3) 0.042(3) -0.007(3) -0.005(3) 0.006(3)
N3 0.027(3) 0.015(3) 0.032(3) -0.003(2) 0.004(2) -0.002(2)
N4 0.029(3) 0.030(3) 0.031(3) 0.003(2) 0.003(2) 0.009(2)
N5 0.020(3) 0.030(3) 0.031(3) -0.003(3) 0.005(2) -0.008(3)
N6 0.022(3) 0.028(3) 0.037(3) 0.000(3) 0.004(2) -0.002(2)
C1 0.040(4) 0.019(3) 0.054(5) -0.003(3) 0.007(4) 0.005(3)
C2 0.045(5) 0.041(4) 0.054(5) 0.010(4) 0.009(4) -0.001(4)
C3 0.053(6) 0.056(5) 0.058(5) 0.011(4) 0.022(4) -0.005(4)
C4 0.055(6) 0.044(5) 0.071(6) 0.001(4) 0.021(5) -0.005(4)
C5 0.034(4) 0.031(4) 0.076(6) -0.019(4) 0.019(4) -0.010(3)
C6 0.038(5) 0.048(5) 0.082(6) -0.006(5) 0.011(5) -0.005(4)
C7 0.016(4) 0.044(5) 0.094(7) -0.026(5) 0.008(4) -0.010(3)
C8 0.036(4) 0.032(4) 0.074(6) -0.016(4) -0.001(4) 0.002(4)
C9 0.032(4) 0.042(5) 0.077(6) -0.020(4) -0.014(4) 0.007(4)
C10 0.051(5) 0.051(5) 0.055(5) -0.017(4) -0.013(4) 0.011(4)
C11 0.037(4) 0.039(5) 0.049(4) -0.014(4) -0.002(3) 0.001(3)
C12 0.018(3) 0.016(3) 0.067(5) -0.013(3) 0.005(3) -0.003(3)
C13 0.022(3) 0.011(3) 0.037(3) -0.003(3) 0.003(3) 0.005(3)
C14 0.044(4) 0.033(4) 0.033(4) 0.000(3) 0.007(3) 0.004(3)
C15 0.049(5) 0.048(5) 0.034(4) -0.007(4) -0.015(4) 0.003(4)
C16 0.038(4) 0.030(4) 0.062(5) -0.015(4) -0.008(4) -0.002(3)
C17 0.032(4) 0.023(4) 0.051(4) -0.012(3) 0.002(3) -0.006(3)
C18 0.023(4) 0.029(4) 0.088(6) -0.014(4) 0.017(4) -0.009(3)
C19 0.042(5) 0.024(4) 0.072(6) 0.005(4) 0.027(4) 0.002(3)
C20 0.043(4) 0.023(4) 0.055(5) -0.005(3) 0.021(4) 0.004(3)
C21 0.089(7) 0.036(5) 0.046(5) 0.016(4) 0.038(5) 0.005(5)
C22 0.069(6) 0.057(5) 0.036(4) 0.007(4) 0.004(4) 0.012(5)
C23 0.058(5) 0.047(5) 0.040(4) 0.008(4) 0.003(4) 0.012(4)
C24 0.030(4) 0.018(3) 0.035(3) 0.003(3) 0.009(3) 0.006(3)
C25 0.067(6) 0.062(6) 0.055(5) -0.010(5) -0.009(4) 0.008(5)
C26 0.069(7) 0.087(8) 0.071(6) -0.022(6) -0.015(5) 0.006(6)
C27 0.056(6) 0.063(6) 0.067(6) -0.002(5) 0.002(5) 0.010(5)
C28 0.050(6) 0.075(7) 0.073(6) -0.003(5) -0.011(5) 0.003(5)
C29 0.078(7) 0.051(6) 0.083(7) -0.033(5) 0.032(5) -0.012(5)
C30 0.024(4) 0.040(4) 0.031(4) -0.002(3) 0.009(3) -0.005(3)
C31 0.047(5) 0.031(4) 0.046(4) -0.011(3) 0.018(4) 0.003(3)
C32 0.026(4) 0.037(4) 0.034(4) -0.001(3) 0.007(3) -0.005(3)
C33 0.047(5) 0.043(5) 0.057(5) -0.008(4) 0.014(4) 0.009(4)
P1 0.0456(12) 0.0345(11) 0.0402(10) 0.0060(9) 0.0164(9) 0.0062(9)
F1 0.102(4) 0.122(5) 0.067(3) -0.037(4) 0.018(3) -0.058(4)
F2 0.049(3) 0.184(6) 0.056(3) 0.020(4) -0.010(2) 0.000(4)
F3 0.065(3) 0.040(2) 0.058(3) 0.011(2) 0.016(2) -0.002(2)
F4 0.114(4) 0.062(3) 0.158(5) 0.049(4) 0.085(4) 0.040(3)
F5 0.051(3) 0.047(3) 0.066(3) -0.001(2) 0.030(2) 0.003(2)
F6 0.095(4) 0.065(3) 0.101(4) 0.002(3) 0.070(4) 0.011(3)
F7 0.054(3) 0.094(4) 0.103(4) -0.024(4) -0.004(3) -0.013(3)
F11 0.098(4) 0.071(4) 0.061(3) 0.021(3) 0.001(3) -0.007(3)
P2 0.063(8) 0.069(9) 0.069(8) 0.002(5) 0.005(5) 0.001(5)
F8 0.06(2) 0.06(3) 0.14(4) 0.06(3) 0.02(2) 0.00(2)
F9 0.070(15) 0.073(15) 0.069(14) 0.011(9) 0.006(9) -0.001(9)
F10 0.11(4) 0.10(4) 0.11(4) 0.02(3) 0.09(3) 0.04(3)
F12 0.031(17) 0.08(3) 0.059(18) 0.023(18) -0.017(14) -0.030(17)
P2A 0.0361(16) 0.034(2) 0.0355(15) -0.0021(13) 0.0064(11) 0.0079(13)
F8A 0.064(5) 0.096(7) 0.050(4) -0.023(4) -0.013(3) 0.011(5)
F9A 0.066(5) 0.041(4) 0.102(6) -0.014(4) 0.058(4) -0.007(3)
F10A 0.047(4) 0.093(7) 0.074(5) -0.031(5) 0.022(4) 0.000(5)
F12A 0.123(9) 0.051(5) 0.071(4) 0.013(4) 0.037(5) 0.041(5)

loop_
_atom_type_symbol
_atom_type_description
_atom_type_scat_dispersion_real
_atom_type_scat_dispersion_imag
_atom_type_scat_source
C C 0.0033 0.0016 'International Tables Vol C Tables 4.2.6.8 and 6.1.1.4'
H H 0.0000 0.0000 'International Tables Vol C Tables 4.2.6.8 and 6.1.1.4'
N N 0.0061 0.0033 'International Tables Vol C Tables 4.2.6.8 and 6.1.1.4'
F F 0.0171 0.0103 'International Tables Vol C Tables 4.2.6.8 and 6.1.1.4'
P P 0.1023 0.0942 'International Tables Vol C Tables 4.2.6.8 and 6.1.1.4'
Fe Fe 0.3463 0.8444 'International Tables Vol C Tables 4.2.6.8 and 6.1.1.4'

loop_
_geom_angle_atom_site_label_1
_geom_angle_atom_site_label_2
_geom_angle_atom_site_label_3
_geom_angle
N5 Fe1 N6 177.5(2)
N5 Fe1 N2 95.7(2)
N6 Fe1 N2 86.4(2)
N5 Fe1 N4 89.4(2)
N6 Fe1 N4 91.8(2)
N2 Fe1 N4 93.8(2)
N5 Fe1 N3 90.2(2)
N6 Fe1 N3 87.7(2)
N2 Fe1 N3 173.3(2)
N4 Fe1 N3 83.2(2)
N5 Fe1 N1 88.0(2)
N6 Fe1 N1 91.0(2)
N2 Fe1 N1 83.0(2)
N4 Fe1 N1 175.7(2)
N3 Fe1 N1 100.3(2)
C1 N1 C2 115.9(6)
C1 N1 Fe1 111.2(5)
C2 N1 Fe1 132.6(5)
C11 N2 C12 119.5(6)
C11 N2 Fe1 129.5(5)
C12 N2 Fe1 110.5(4)
C14 N3 C13 117.3(5)
C14 N3 Fe1 131.6(5)
C13 N3 Fe1 111.1(4)
C23 N4 C24 119.5(6)
C23 N4 Fe1 128.0(5)
C24 N4 Fe1 112.4(4)
C30 N5 Fe1 175.8(5)
C32 N6 Fe1 177.9(6)
N1 C1 C12 116.4(6)
N1 C1 C5 122.4(7)
C12 C1 C5 121.1(7)
N1 C2 C3 123.6(7)
N1 C2 H2 118.2
C3 C2 H2 118.2
C4 C3 C2 118.8(8)
C4 C3 H3 120.6
C2 C3 H3 120.6
C3 C4 C5 122.0(8)
C3 C4 H4 119.0
C5 C4 H4 119.0
C4 C5 C6 125.9(8)
C4 C5 C1 116.5(7)
C6 C5 C1 117.6(8)
C7 C6 C5 121.9(8)
C7 C6 H6 119.1
C5 C6 H6 119.1
C6 C7 C8 121.3(7)
C6 C7 H7 119.4
C8 C7 H7 119.4
C9 C8 C12 116.7(7)
C9 C8 C7 126.2(7)
C12 C8 C7 117.1(8)
C10 C9 C8 122.1(7)
C10 C9 H9 118.9
C8 C9 H9 118.9
C9 C10 C11 118.6(8)
C9 C10 H10 120.7
C11 C10 H10 120.7
N2 C11 C10 121.3(7)
N2 C11 C25 123.4(7)
C10 C11 C25 115.2(7)
C1 C12 N2 117.5(6)
C1 C12 C8 120.8(7)
N2 C12 C8 121.6(7)
N3 C13 C24 117.1(5)
N3 C13 C17 123.2(6)
C24 C13 C17 119.6(6)
N3 C14 C15 122.0(7)
N3 C14 H14 119.0
C15 C14 H14 119.0
C16 C15 C14 120.4(7)
C16 C15 H15 119.8
C14 C15 H15 119.8
C15 C16 C17 119.4(7)
C15 C16 H16 120.3
C17 C16 H16 120.3
C16 C17 C13 117.7(7)
C16 C17 C18 124.2(7)
C13 C17 C18 118.1(7)
C19 C18 C17 121.6(7)
C19 C18 H18 119.2
C17 C18 H18 119.2
C18 C19 C20 121.4(7)
C18 C19 H19 119.3
C20 C19 H19 119.3
C21 C20 C24 116.8(7)
C21 C20 C19 125.1(7)
C24 C20 C19 118.1(7)
C22 C21 C20 119.3(7)
C22 C21 H21 120.3
C20 C21 H21 120.3
C21 C22 C23 121.8(7)
C21 C22 H22 119.1
C23 C22 H22 119.1
N4 C23 C22 119.7(8)
N4 C23 C25 123.1(7)
C22 C23 C25 117.2(7)
N4 C24 C13 116.0(5)
N4 C24 C20 122.8(6)
C13 C24 C20 121.1(6)
C11 C25 C26 112.7(8)
C11 C25 C23 120.0(7)
C26 C25 C23 109.0(7)
C11 C25 H25 104.6
C26 C25 H25 104.6
C23 C25 H25 104.6
C27 C26 C25 112.7(8)
C27 C26 H26A 109.1
C25 C26 H26A 109.1
C27 C26 H26B 109.1
C25 C26 H26B 109.1
H26A C26 H26B 107.8
C26 C27 C28 111.1(7)
C26 C27 H27A 109.4
C28 C27 H27A 109.4
C26 C27 H27B 109.4
C28 C27 H27B 109.4
H27A C27 H27B 108.0
C29 C28 C27 113.1(8)
C29 C28 H28A 109.0
C27 C28 H28A 109.0
C29 C28 H28B 109.0
C27 C28 H28B 109.0
H28A C28 H28B 107.8
C28 C29 H29A 109.5
C28 C29 H29B 109.5
H29A C29 H29B 109.5
C28 C29 H29C 109.5
H29A C29 H29C 109.5
H29B C29 H29C 109.5
N5 C30 C31 179.0(7)
C30 C31 H31A 109.5
C30 C31 H31B 109.5
H31A C31 H31B 109.5
C30 C31 H31C 109.5
H31A C31 H31C 109.5
H31B C31 H31C 109.5
N6 C32 C33 177.7(7)
C32 C33 H33A 109.5
C32 C33 H33B 109.5
H33A C33 H33B 109.5
C32 C33 H33C 109.5
H33A C33 H33C 109.5
H33B C33 H33C 109.5
F2 P1 F3 91.7(3)
F2 P1 F6 91.0(3)
F3 P1 F6 89.3(3)
F2 P1 F4 90.5(4)
F3 P1 F4 177.8(4)
F6 P1 F4 90.9(3)
F2 P1 F5 91.4(3)
F3 P1 F5 91.0(2)
F6 P1 F5 177.6(3)
F4 P1 F5 88.7(3)
F2 P1 F1 178.6(4)
F3 P1 F1 89.7(3)
F6 P1 F1 88.9(3)
F4 P1 F1 88.1(4)
F5 P1 F1 88.7(3)
P2 F11 F10 65(2)
F11 P2 F8 97(2)
F11 P2 F10 71(2)
F8 P2 F10 92(3)
F11 P2 F9 107(2)
F8 P2 F9 89(3)
F10 P2 F9 178(3)
F11 P2 F12 157(3)
F8 P2 F12 91(2)
F10 P2 F12 87(2)
F9 P2 F12 95(2)
F11 P2 F7 83.4(15)
F8 P2 F7 168(2)
F10 P2 F7 77(3)
F9 P2 F7 102.1(19)
F12 P2 F7 85.1(17)
F7 P2A F12A 89.6(5)
F7 P2A F9A 90.6(4)
F12A P2A F9A 89.1(4)
F7 P2A F10A 90.6(4)
F12A P2A F10A 90.1(5)
F9A P2A F10A 178.5(5)
F7 P2A F8A 179.1(4)
F12A P2A F8A 91.1(5)
F9A P2A F8A 88.8(4)
F10A P2A F8A 90.0(4)
F7 P2A F11 91.1(3)
F12A P2A F11 178.0(4)
F9A P2A F11 89.0(4)
F10A P2A F11 91.8(5)
F8A P2A F11 88.2(4)

loop_
_geom_bond_atom_site_label_1
_geom_bond_atom_site_label_2
_geom_bond_distance
Fe1 N5 1.926(6)
Fe1 N6 1.937(6)
Fe1 N2 1.957(5)
Fe1 N4 1.967(5)
Fe1 N3 2.001(5)
Fe1 N1 2.007(6)
N1 C1 1.357(9)
N1 C2 1.364(9)
N2 C11 1.308(9)
N2 C12 1.401(9)
N3 C14 1.325(8)
N3 C13 1.365(8)
N4 C23 1.334(9)
N4 C24 1.376(8)
N5 C30 1.135(8)
N6 C32 1.128(8)
C1 C12 1.376(10)
C1 C5 1.452(10)
C2 C3 1.391(10)
C2 H2 0.9500
C3 C4 1.337(11)
C3 H3 0.9500
C4 C5 1.372(12)
C4 H4 0.9500
C5 C6 1.395(11)
C6 C7 1.364(12)
C6 H6 0.9500
C7 C8 1.451(11)
C7 H7 0.9500
C8 C9 1.381(12)
C8 C12 1.421(10)
C9 C10 1.365(12)
C9 H9 0.9500
C10 C11 1.441(10)
C10 H10 0.9500
C11 C25 1.518(12)
C13 C24 1.409(9)
C13 C17 1.413(9)
C14 C15 1.428(10)
C14 H14 0.9500
C15 C16 1.341(11)
C15 H15 0.9500
C16 C17 1.390(10)
C16 H16 0.9500
C17 C18 1.452(10)
C18 C19 1.328(11)
C18 H18 0.9500
C19 C20 1.435(11)
C19 H19 0.9500
C20 C21 1.407(11)
C20 C24 1.410(9)
C21 C22 1.364(12)
C21 H21 0.9500
C22 C23 1.414(11)
C22 H22 0.9500
C23 C25 1.566(12)
C25 C26 1.562(12)
C25 H25 1.0000
C26 C27 1.511(13)
C26 H26A 0.9900
C26 H26B 0.9900
C27 C28 1.554(12)
C27 H27A 0.9900
C27 H27B 0.9900
C28 C29 1.483(13)
C28 H28A 0.9900
C28 H28B 0.9900
C29 H29A 0.9800
C29 H29B 0.9800
C29 H29C 0.9800
C30 C31 1.461(10)
C31 H31A 0.9800
C31 H31B 0.9800
C31 H31C 0.9800
C32 C33 1.465(10)
C33 H33A 0.9800
C33 H33B 0.9800
C33 H33C 0.9800
P1 F2 1.539(5)
P1 F3 1.577(5)
P1 F6 1.585(5)
P1 F4 1.588(6)
P1 F5 1.591(4)
P1 F1 1.600(6)
F7 P2A 1.539(7)
F7 P2 2.03(4)
F11 P2 1.23(3)
F11 P2A 1.613(7)
F11 F10 1.68(5)
P2 F8 1.56(5)
P2 F10 1.60(5)
P2 F9 1.61(5)
P2 F12 1.74(4)
P2A F12A 1.575(7)
P2A F9A 1.583(6)
P2A F10A 1.591(8)
P2A F8A 1.604(7)

loop_
_geom_torsion_atom_site_label_1
_geom_torsion_atom_site_label_2
_geom_torsion_atom_site_label_3
_geom_torsion_atom_site_label_4
_geom_torsion
C2 N1 C1 C12 -167.6(6)
Fe1 N1 C1 C12 7.3(7)
C2 N1 C1 C5 8.2(10)
Fe1 N1 C1 C5 -176.9(5)
C1 N1 C2 C3 -9.7(11)
Fe1 N1 C2 C3 176.8(6)
N1 C2 C3 C4 4.3(13)
C2 C3 C4 C5 3.1(13)
C3 C4 C5 C6 173.1(8)
C3 C4 C5 C1 -4.2(12)
N1 C1 C5 C4 -1.6(10)
C12 C1 C5 C4 173.9(7)
N1 C1 C5 C6 -179.2(7)
C12 C1 C5 C6 -3.6(10)
C4 C5 C6 C7 -176.3(8)
C1 C5 C6 C7 1.0(11)
C5 C6 C7 C8 3.1(12)
C6 C7 C8 C9 175.1(8)
C6 C7 C8 C12 -4.6(11)
C12 C8 C9 C10 0.2(11)
C7 C8 C9 C10 -179.5(7)
C8 C9 C10 C11 1.6(12)
C12 N2 C11 C10 0.7(10)
Fe1 N2 C11 C10 -170.4(5)
C12 N2 C11 C25 -177.2(7)
Fe1 N2 C11 C25 11.8(11)
C9 C10 C11 N2 -2.1(11)
C9 C10 C11 C25 175.9(7)
N1 C1 C12 N2 1.6(9)
C5 C1 C12 N2 -174.2(6)
N1 C1 C12 C8 177.9(6)
C5 C1 C12 C8 2.1(10)
C11 N2 C12 C1 177.5(6)
Fe1 N2 C12 C1 -9.8(7)
C11 N2 C12 C8 1.2(9)
Fe1 N2 C12 C8 173.9(5)
C9 C8 C12 C1 -177.8(7)
C7 C8 C12 C1 2.0(10)
C9 C8 C12 N2 -1.7(10)
C7 C8 C12 N2 178.1(6)
C14 N3 C13 C24 -174.6(6)
Fe1 N3 C13 C24 3.9(6)
C14 N3 C13 C17 2.5(9)
Fe1 N3 C13 C17 -179.0(5)
C13 N3 C14 C15 -3.3(9)
Fe1 N3 C14 C15 178.6(5)
N3 C14 C15 C16 1.5(11)
C14 C15 C16 C17 1.3(11)
C15 C16 C17 C13 -2.0(10)
C15 C16 C17 C18 176.7(7)
N3 C13 C17 C16 0.2(9)
C24 C13 C17 C16 177.1(6)
N3 C13 C17 C18 -178.6(6)
C24 C13 C17 C18 -1.7(9)
C16 C17 C18 C19 -176.4(7)
C13 C17 C18 C19 2.3(10)
C17 C18 C19 C20 -0.6(11)
C18 C19 C20 C21 177.3(7)
C18 C19 C20 C24 -1.7(10)
C24 C20 C21 C22 -1.7(11)
C19 C20 C21 C22 179.3(7)
C20 C21 C22 C23 0.2(12)
C24 N4 C23 C22 -3.0(10)
Fe1 N4 C23 C22 178.7(5)
C24 N4 C23 C25 176.6(7)
Fe1 N4 C23 C25 -1.7(11)
C21 C22 C23 N4 2.3(12)
C21 C22 C23 C25 -177.4(8)
C23 N4 C24 C13 179.3(6)
Fe1 N4 C24 C13 -2.1(7)
C23 N4 C24 C20 1.5(9)
Fe1 N4 C24 C20 -180.0(5)
N3 C13 C24 N4 -1.3(8)
C17 C13 C24 N4 -178.5(5)
N3 C13 C24 C20 176.6(6)
C17 C13 C24 C20 -0.6(9)
C21 C20 C24 N4 1.0(10)
C19 C20 C24 N4 180.0(6)
C21 C20 C24 C13 -176.8(6)
C19 C20 C24 C13 2.2(9)
N2 C11 C25 C26 111.8(8)
C10 C11 C25 C26 -66.1(9)
N2 C11 C25 C23 -18.5(12)
C10 C11 C25 C23 163.5(7)
N4 C23 C25 C11 13.3(12)
C22 C23 C25 C11 -167.0(8)
N4 C23 C25 C26 -118.6(9)
C22 C23 C25 C26 61.0(10)
C11 C25 C26 C27 -63.4(10)
C23 C25 C26 C27 72.3(10)
C25 C26 C27 C28 176.4(8)
C26 C27 C28 C29 -178.8(8)
F10 F11 P2 F8 90(3)
F10 F11 P2 F9 -179(3)
F10 F11 P2 F12 -18(6)
F10 F11 P2 F7 -78(3)
F8 P2 F10 F11 -96(2)
F12 P2 F10 F11 173(3)
F7 P2 F10 F11 87.5(15)
